data_1011089
loop_
_publ_author_name
'Bjoerling, C O'
'Westgren, A'

_publ_section_title
;
Minerals of the Varutrask pegmatite. IX. X-ray studies on triphylite,
varulite, and their oxidation products
;
_journal_coden_ASTM GFSFA4
_journal_name_full
;
Geologiska Foereningens i Stockholm Foerhandlingar
;
_journal_page_first 67
_journal_page_last 72
_journal_volume 60
_journal_year 1938
_chemical_compound_source 'from Varutrask, Sweden'
_chemical_formula_structural 'Li Mn (P O4)'
_chemical_formula_sum 'Li Mn O4 P'
_chemical_name_mineral Lithiophilite
_chemical_name_systematic 'Lithium manganese phosphate'
_space_group_IT_number 62
_symmetry_cell_setting orthorhombic
_symmetry_Int_Tables_number 62
_symmetry_space_group_name_Hall '-P 2c 2ab'
_symmetry_space_group_name_H-M 'P b n m'
_cell_angle_alpha 90
_cell_angle_beta 90
_cell_angle_gamma 90
_cell_formula_units_Z 4
_cell_length_a 4.711
_cell_length_b 10.374
_cell_length_c 6.038
_cell_volume 295.1
_exptl_crystal_density_meas 3.5
_cod_database_code 1011089

loop_
_symmetry_equiv_pos_as_xyz
x,y,z
1/2-x,1/2+y,1/2-z
-x,-y,1/2+z
1/2+x,1/2-y,-z
-x,-y,-z
1/2+x,1/2-y,1/2+z
x,y,1/2-z
1/2-x,1/2+y,z

loop_
_atom_site_label
_atom_site_type_symbol
_atom_site_symmetry_multiplicity
_atom_site_Wyckoff_symbol
_atom_site_fract_x
_atom_site_fract_y
_atom_site_fract_z
_atom_site_occupancy
_atom_site_attached_hydrogens
_atom_site_calc_flag
Li1 Li1+ 4 a 0. 0. 0. 1. 0 d
Mn1 Mn2+ 4 c -0.0278 0.2778 0.25 1. 0 d
P1 P5+ 4 c 0.4167 0.0972 0.25 1. 0 d
O1 O2- 4 c -0.25 0.0556 0.25 1. 0 d
O2 O2- 4 c 0.25 0.4444 0.25 1. 0 d
O3 O2- 8 d 0.1944 0.1667 0.0278 1. 0 d

loop_
_atom_type_symbol
_atom_type_oxidation_number
Li1+ 1.000
Mn2+ 2.000
P5+ 5.000
O2- -2.000
